data_2222704
loop_
_publ_author_name
'Huang, Peng-Mian'
'Wang, Xiao-Chun'

_publ_section_title
;
 2-(2,6-Dichlorobenzyl)pyrrolidine-1,3-dione
;
_journal_coeditor_code HB5015
_journal_issue 8
_journal_name_full 'Acta Crystallographica Section E'
_journal_page_first o1762
_journal_paper_doi 10.1107/S1600536809024970
_journal_volume 65
_journal_year 2009
_chemical_formula_iupac 'C11 H9 Cl2 N O2'
_chemical_formula_moiety 'C11 H9 Cl2 N O2'
_chemical_formula_sum 'C11 H9 Cl2 N O2'
_chemical_formula_weight 258.09
_chemical_melting_point_gt 409
_chemical_melting_point_lt 411
_chemical_name_systematic
;
2-(2,6-Dichlorobenzyl)pyrrolidine-1,3-dione
;
_space_group_IT_number 19
_symmetry_cell_setting orthorhombic
_symmetry_space_group_name_Hall 'P 2ac 2ab'
_symmetry_space_group_name_H-M 'P 21 21 21'
_atom_sites_solution_hydrogens geom
_atom_sites_solution_primary direct
_atom_sites_solution_secondary difmap
_audit_creation_method SHELXL-97
_cell_angle_alpha 90.00
_cell_angle_beta 90.00
_cell_angle_gamma 90.00
_cell_formula_units_Z 4
_cell_length_a 4.8057(5)
_cell_length_b 9.4388(8)
_cell_length_c 23.936(2)
_cell_measurement_reflns_used 2881
_cell_measurement_temperature 113(2)
_cell_measurement_theta_max 27.9
_cell_measurement_theta_min 1.7
_cell_volume 1085.74(17)
_computing_cell_refinement 'CrystalClear (Rigaku/MSC, 2005)'
_computing_data_collection 'CrystalClear (Rigaku/MSC, 2005)'
_computing_data_reduction 'CrystalClear (Rigaku/MSC, 2005)'
_computing_molecular_graphics 'SHELXTL (Sheldrick, 2008)'
_computing_publication_material 'CrystalStructure (Rigaku/MSC, 2005)'
_computing_structure_refinement 'SHELXL97 (Sheldrick, 2008)'
_computing_structure_solution 'SHELXS97 (Sheldrick, 2008)'
_diffrn_ambient_temperature 113(2)
_diffrn_detector_area_resol_mean 7.31
_diffrn_measured_fraction_theta_full 0.995
_diffrn_measured_fraction_theta_max 0.995
_diffrn_measurement_device_type 'Rigaku Saturn CCD area-detector'
_diffrn_measurement_method '\w and \f'
_diffrn_radiation_monochromator confocal
_diffrn_radiation_source 'rotating anode'
_diffrn_radiation_type MoK\a
_diffrn_radiation_wavelength 0.71070
_diffrn_reflns_av_R_equivalents 0.0293
_diffrn_reflns_av_sigmaI/netI 0.0345
_diffrn_reflns_limit_h_max 6
_diffrn_reflns_limit_h_min -4
_diffrn_reflns_limit_k_max 12
_diffrn_reflns_limit_k_min -12
_diffrn_reflns_limit_l_max 31
_diffrn_reflns_limit_l_min -30
_diffrn_reflns_number 7528
_diffrn_reflns_theta_full 27.86
_diffrn_reflns_theta_max 27.86
_diffrn_reflns_theta_min 1.70
_diffrn_standards_decay_% 0
_diffrn_standards_interval_count 0
_diffrn_standards_interval_time 0
_diffrn_standards_number 0
_exptl_absorpt_coefficient_mu 0.579
_exptl_absorpt_correction_T_max 0.944
_exptl_absorpt_correction_T_min 0.923
_exptl_absorpt_correction_type multi-scan
_exptl_absorpt_process_details '(CrystalClear; Rigaku/MSC, 2005)'
_exptl_crystal_colour colorless
_exptl_crystal_density_diffrn 1.579
_exptl_crystal_density_method 'not measured'
_exptl_crystal_description block
_exptl_crystal_F_000 528
_exptl_crystal_size_max 0.14
_exptl_crystal_size_mid 0.12
_exptl_crystal_size_min 0.10
_refine_diff_density_max 0.277
_refine_diff_density_min -0.266
_refine_ls_abs_structure_details 'Flack (1983), 1017 Friedel pairs'
_refine_ls_abs_structure_Flack 0.01(6)
_refine_ls_extinction_coef 0.027(3)
_refine_ls_extinction_expression Fc^*^=kFc[1+0.001xFc^2^\l^3^/sin(2\q)]^-1/4^
_refine_ls_extinction_method 'SHELXL97 (Sheldrick, 2008)'
_refine_ls_goodness_of_fit_ref 1.089
_refine_ls_hydrogen_treatment constr
_refine_ls_matrix_type full
_refine_ls_number_parameters 146
_refine_ls_number_reflns 2562
_refine_ls_number_restraints 0
_refine_ls_restrained_S_all 1.089
_refine_ls_R_factor_all 0.0339
_refine_ls_R_factor_gt 0.0312
_refine_ls_shift/su_max 0.000
_refine_ls_shift/su_mean 0.000
_refine_ls_structure_factor_coef Fsqd
_refine_ls_weighting_details 'calc w=1/[\s^2^(Fo^2^)+(0.0337P)^2^+0.1572P] where P=(Fo^2^+2Fc^2^)/3'
_refine_ls_weighting_scheme calc
_refine_ls_wR_factor_gt 0.0708
_refine_ls_wR_factor_ref 0.0726
_reflns_number_gt 2400
_reflns_number_total 2562
_reflns_threshold_expression I>2\s(I)
_cod_data_source_file hb5015.cif
_cod_data_source_block I
_cod_original_cell_volume 1085.74(18)
_cod_database_code 2222704
_cod_database_fobs_code 2222704

loop_
_symmetry_equiv_pos_as_xyz
'x, y, z'
'x+1/2, -y+1/2, -z'
'-x, y+1/2, -z+1/2'
'-x+1/2, -y, z+1/2'

loop_
_atom_site_type_symbol
_atom_site_label
_atom_site_fract_x
_atom_site_fract_y
_atom_site_fract_z
_atom_site_U_iso_or_equiv
_atom_site_adp_type
_atom_site_calc_flag
_atom_site_refinement_flags
_atom_site_occupancy
_atom_site_disorder_assembly
_atom_site_disorder_group
Cl Cl1 0.00935(11) -0.15827(4) 0.039298(15) 0.02779(12) Uani d . 1 . .
Cl Cl2 -0.01306(10) 0.14810(5) 0.231345(15) 0.02661(12) Uani d . 1 . .
O O1 -0.4371(3) 0.35252(13) 0.15425(5) 0.0256(3) Uani d . 1 . .
O O2 0.2345(3) 0.17916(13) 0.03882(5) 0.0258(3) Uani d . 1 . .
N N1 -0.1077(3) 0.23490(14) 0.10180(5) 0.0172(3) Uani d . 1 . .
C C1 -0.2311(4) 0.35434(18) 0.12493(6) 0.0201(3) Uani d . 1 . .
C C2 -0.0631(4) 0.48127(18) 0.10689(8) 0.0276(4) Uani d . 1 . .
H H2A 0.0514 0.5174 0.1382 0.033 Uiso calc R 1 . .
H H2B -0.1863 0.5582 0.0936 0.033 Uiso calc R 1 . .
C C3 0.1211(4) 0.42692(18) 0.05958(7) 0.0222(4) Uani d . 1 . .
H H3A 0.0520 0.4604 0.0229 0.027 Uiso calc R 1 . .
H H3B 0.3156 0.4591 0.0645 0.027 Uiso calc R 1 . .
C C4 0.1017(4) 0.26745(17) 0.06376(6) 0.0186(3) Uani d . 1 . .
C C5 -0.2043(4) 0.09082(17) 0.11224(6) 0.0177(3) Uani d . 1 . .
H H5A -0.2735 0.0496 0.0768 0.021 Uiso calc R 1 . .
H H5B -0.3619 0.0939 0.1389 0.021 Uiso calc R 1 . .
C C6 0.0205(4) -0.00365(15) 0.13563(6) 0.0160(3) Uani d . 1 . .
C C7 0.1336(4) -0.11631(17) 0.10562(7) 0.0193(3) Uani d . 1 . .
C C8 0.3417(4) -0.20312(18) 0.12690(8) 0.0255(4) Uani d . 1 . .
H H8 0.4149 -0.2783 0.1050 0.031 Uiso calc R 1 . .
C C9 0.4416(4) -0.17880(19) 0.18054(8) 0.0283(4) Uani d . 1 . .
H H9 0.5851 -0.2370 0.1953 0.034 Uiso calc R 1 . .
C C10 0.3327(4) -0.0703(2) 0.21228(7) 0.0253(4) Uani d . 1 . .
H H10 0.3987 -0.0538 0.2491 0.030 Uiso calc R 1 . .
C C11 0.1251(4) 0.01445(17) 0.18967(7) 0.0195(3) Uani d . 1 . .

loop_
_atom_site_aniso_label
_atom_site_aniso_U_11
_atom_site_aniso_U_22
_atom_site_aniso_U_33
_atom_site_aniso_U_12
_atom_site_aniso_U_13
_atom_site_aniso_U_23
Cl1 0.0382(3) 0.0230(2) 0.02216(19) 0.0038(2) -0.0022(2) -0.00636(14)
Cl2 0.0287(2) 0.0340(2) 0.01716(18) 0.0004(2) -0.00099(17) -0.00597(15)
O1 0.0261(7) 0.0286(6) 0.0223(5) 0.0089(6) 0.0024(5) -0.0028(5)
O2 0.0255(7) 0.0264(7) 0.0254(6) 0.0043(5) 0.0073(5) 0.0028(5)
N1 0.0175(7) 0.0171(6) 0.0171(6) 0.0008(6) 0.0003(6) -0.0001(5)
C1 0.0224(9) 0.0194(8) 0.0186(7) 0.0029(7) -0.0033(6) -0.0012(6)
C2 0.0315(11) 0.0185(7) 0.0329(9) -0.0017(8) -0.0009(8) -0.0001(7)
C3 0.0218(9) 0.0207(8) 0.0242(8) -0.0039(7) -0.0037(7) 0.0034(7)
C4 0.0177(8) 0.0227(8) 0.0155(7) 0.0009(7) -0.0020(6) 0.0018(6)
C5 0.0188(8) 0.0153(7) 0.0189(7) -0.0005(6) -0.0016(7) -0.0002(6)
C6 0.0141(8) 0.0167(7) 0.0174(6) -0.0022(7) -0.0003(6) 0.0030(5)
C7 0.0185(8) 0.0183(7) 0.0210(7) -0.0012(7) -0.0001(7) 0.0023(6)
C8 0.0231(10) 0.0179(8) 0.0354(9) 0.0017(7) 0.0043(8) 0.0042(7)
C9 0.0215(10) 0.0245(9) 0.0388(10) 0.0014(8) -0.0007(8) 0.0156(7)
C10 0.0221(10) 0.0303(9) 0.0235(8) -0.0061(8) -0.0035(7) 0.0109(7)
C11 0.0172(8) 0.0223(8) 0.0190(7) -0.0021(7) 0.0014(7) 0.0031(6)

loop_
_atom_type_symbol
_atom_type_description
_atom_type_scat_dispersion_real
_atom_type_scat_dispersion_imag
_atom_type_scat_source
C C 0.0033 0.0016 'International Tables Vol C Tables 4.2.6.8 and 6.1.1.4'
H H 0.0000 0.0000 'International Tables Vol C Tables 4.2.6.8 and 6.1.1.4'
N N 0.0061 0.0033 'International Tables Vol C Tables 4.2.6.8 and 6.1.1.4'
O O 0.0106 0.0060 'International Tables Vol C Tables 4.2.6.8 and 6.1.1.4'
Cl Cl 0.1484 0.1585 'International Tables Vol C Tables 4.2.6.8 and 6.1.1.4'

loop_
_geom_angle_atom_site_label_1
_geom_angle_atom_site_label_2
_geom_angle_atom_site_label_3
_geom_angle_site_symmetry_1
_geom_angle_site_symmetry_3
_geom_angle
_geom_angle_publ_flag
C1 N1 C4 . . 112.99(14) ?
C1 N1 C5 . . 123.52(14) ?
C4 N1 C5 . . 123.25(13) ?
O1 C1 N1 . . 124.58(16) ?
O1 C1 C2 . . 127.86(16) ?
N1 C1 C2 . . 107.56(14) ?
C1 C2 C3 . . 104.84(14) ?
C1 C2 H2A . . 110.8 ?
C3 C2 H2A . . 110.8 ?
C1 C2 H2B . . 110.8 ?
C3 C2 H2B . . 110.8 ?
H2A C2 H2B . . 108.9 ?
C4 C3 C2 . . 104.48(14) ?
C4 C3 H3A . . 110.9 ?
C2 C3 H3A . . 110.9 ?
C4 C3 H3B . . 110.9 ?
C2 C3 H3B . . 110.9 ?
H3A C3 H3B . . 108.9 ?
O2 C4 N1 . . 123.60(15) ?
O2 C4 C3 . . 128.46(16) ?
N1 C4 C3 . . 107.93(14) ?
N1 C5 C6 . . 112.74(14) ?
N1 C5 H5A . . 109.0 ?
C6 C5 H5A . . 109.0 ?
N1 C5 H5B . . 109.0 ?
C6 C5 H5B . . 109.0 ?
H5A C5 H5B . . 107.8 ?
C7 C6 C11 . . 115.46(15) ?
C7 C6 C5 . . 122.61(14) ?
C11 C6 C5 . . 121.91(14) ?
C8 C7 C6 . . 122.79(16) ?
C8 C7 Cl1 . . 116.53(14) ?
C6 C7 Cl1 . . 120.64(13) ?
C7 C8 C9 . . 119.33(17) ?
C7 C8 H8 . . 120.3 ?
C9 C8 H8 . . 120.3 ?
C10 C9 C8 . . 120.04(16) ?
C10 C9 H9 . . 120.0 ?
C8 C9 H9 . . 120.0 ?
C9 C10 C11 . . 119.09(16) ?
C9 C10 H10 . . 120.5 ?
C11 C10 H10 . . 120.5 ?
C10 C11 C6 . . 123.25(16) ?
C10 C11 Cl2 . . 117.94(13) ?
C6 C11 Cl2 . . 118.80(13) ?

loop_
_geom_bond_atom_site_label_1
_geom_bond_atom_site_label_2
_geom_bond_site_symmetry_2
_geom_bond_distance
_geom_bond_publ_flag
Cl1 C7 . 1.7417(17) ?
Cl2 C11 . 1.7400(17) ?
O1 C1 . 1.213(2) ?
O2 C4 . 1.208(2) ?
N1 C1 . 1.389(2) ?
N1 C4 . 1.391(2) ?
N1 C5 . 1.459(2) ?
C1 C2 . 1.508(2) ?
C2 C3 . 1.526(3) ?
C2 H2A . 0.9900 ?
C2 H2B . 0.9900 ?
C3 C4 . 1.511(2) ?
C3 H3A . 0.9900 ?
C3 H3B . 0.9900 ?
C5 C6 . 1.509(2) ?
C5 H5A . 0.9900 ?
C5 H5B . 0.9900 ?
C6 C7 . 1.394(2) ?
C6 C11 . 1.398(2) ?
C7 C8 . 1.390(2) ?
C8 C9 . 1.390(3) ?
C8 H8 . 0.9500 ?
C9 C10 . 1.378(3) ?
C9 H9 . 0.9500 ?
C10 C11 . 1.389(2) ?
C10 H10 . 0.9500 ?

loop_
_geom_torsion_atom_site_label_1
_geom_torsion_atom_site_label_2
_geom_torsion_atom_site_label_3
_geom_torsion_atom_site_label_4
_geom_torsion_site_symmetry_1
_geom_torsion_site_symmetry_2
_geom_torsion_site_symmetry_3
_geom_torsion_site_symmetry_4
_geom_torsion
_geom_torsion_publ_flag
C4 N1 C1 O1 . . . . 171.59(15) ?
C5 N1 C1 O1 . . . . -3.0(2) ?
C4 N1 C1 C2 . . . . -8.48(18) ?
C5 N1 C1 C2 . . . . 176.92(14) ?
O1 C1 C2 C3 . . . . -165.92(16) ?
N1 C1 C2 C3 . . . . 14.14(18) ?
C1 C2 C3 C4 . . . . -14.26(18) ?
C1 N1 C4 O2 . . . . -179.73(16) ?
C5 N1 C4 O2 . . . . -5.1(3) ?
C1 N1 C4 C3 . . . . -1.03(18) ?
C5 N1 C4 C3 . . . . 173.59(14) ?
C2 C3 C4 O2 . . . . -171.54(18) ?
C2 C3 C4 N1 . . . . 9.84(18) ?
C1 N1 C5 C6 . . . . -123.48(16) ?
C4 N1 C5 C6 . . . . 62.46(19) ?
N1 C5 C6 C7 . . . . -111.97(17) ?
N1 C5 C6 C11 . . . . 69.50(19) ?
C11 C6 C7 C8 . . . . -1.7(2) ?
C5 C6 C7 C8 . . . . 179.66(15) ?
C11 C6 C7 Cl1 . . . . 176.23(12) ?
C5 C6 C7 Cl1 . . . . -2.4(2) ?
C6 C7 C8 C9 . . . . 0.7(3) ?
Cl1 C7 C8 C9 . . . . -177.37(14) ?
C7 C8 C9 C10 . . . . 0.6(3) ?
C8 C9 C10 C11 . . . . -0.7(3) ?
C9 C10 C11 C6 . . . . -0.5(3) ?
C9 C10 C11 Cl2 . . . . 178.68(13) ?
C7 C6 C11 C10 . . . . 1.7(2) ?
C5 C6 C11 C10 . . . . -179.73(16) ?
C7 C6 C11 Cl2 . . . . -177.52(13) ?
C5 C6 C11 Cl2 . . . . 1.1(2) ?

loop_
_cod_related_entry_id
_cod_related_entry_database
_cod_related_entry_code
1 ChemSpider 1819686
